data_4080163
loop_
_publ_author_name
'Nguyen, Minh-Hai'
'Wong, Chun-Yuen'
'Yip, John H. K.'

_publ_section_title
;
 Ligand Perturbations on Fluorescence of Dinuclear Platinum Complexes of
 5,12-Diethynyltetracene: A Spectroscopic and Computational Study
;
_journal_issue 6
_journal_name_full Organometallics
_journal_page_first 1620
_journal_paper_doi 10.1021/om300904b
_journal_volume 32
_journal_year 2013
_chemical_formula_sum 'C58 H80 Cl0 P4 Pt2 Se2'
_chemical_formula_weight 1449.20
_chemical_name_common 5
_chemical_name_systematic
; 
 ? 
;
_space_group_IT_number 14
_symmetry_cell_setting monoclinic
_symmetry_space_group_name_Hall '-P 2ybc'
_symmetry_space_group_name_H-M 'P 1 21/c 1'
_atom_sites_solution_hydrogens geom
_atom_sites_solution_primary direct
_atom_sites_solution_secondary difmap
_audit_creation_method SHELXL-97
_cell_angle_alpha 90.00
_cell_angle_beta 93.569(2)
_cell_angle_gamma 90.00
_cell_formula_units_Z 2
_cell_length_a 8.9050(8)
_cell_length_b 11.5177(11)
_cell_length_c 27.949(3)
_cell_measurement_reflns_used 2390
_cell_measurement_temperature 100(2)
_cell_measurement_theta_max 21.99
_cell_measurement_theta_min 2.29
_cell_volume 2861.0(5)
_computing_cell_refinement 'Bruker SMART'
_computing_data_collection 'Bruker SMART'
_computing_data_reduction 'Bruker SAINT'
_computing_molecular_graphics 'Bruker SHELXTL'
_computing_publication_material 'Bruker SHELXTL'
_computing_structure_refinement 'SHELXL-97 (Sheldrick, 1997)'
_computing_structure_solution 'SHELXS-97 (Sheldrick, 1990)'
_diffrn_ambient_temperature 100(2)
_diffrn_measured_fraction_theta_full 0.998
_diffrn_measured_fraction_theta_max 0.998
_diffrn_measurement_device_type 'CCD area detector'
_diffrn_measurement_method 'phi and omega scans'
_diffrn_radiation_monochromator graphite
_diffrn_radiation_source 'fine-focus sealed tube'
_diffrn_radiation_type MoK\a
_diffrn_radiation_wavelength 0.71073
_diffrn_reflns_av_R_equivalents 0.0676
_diffrn_reflns_av_sigmaI/netI 0.0738
_diffrn_reflns_limit_h_max 10
_diffrn_reflns_limit_h_min -10
_diffrn_reflns_limit_k_max 13
_diffrn_reflns_limit_k_min -13
_diffrn_reflns_limit_l_max 24
_diffrn_reflns_limit_l_min -33
_diffrn_reflns_number 16058
_diffrn_reflns_theta_full 25.00
_diffrn_reflns_theta_max 25.00
_diffrn_reflns_theta_min 1.91
_exptl_absorpt_coefficient_mu 6.304
_exptl_absorpt_correction_T_max 0.7866
_exptl_absorpt_correction_T_min 0.2536
_exptl_absorpt_correction_type multi-scan
_exptl_crystal_colour RED
_exptl_crystal_density_diffrn 1.682
_exptl_crystal_density_meas ?
_exptl_crystal_density_method 'not measured'
_exptl_crystal_description BLOCK
_exptl_crystal_F_000 1424
_exptl_crystal_size_max 0.30
_exptl_crystal_size_mid 0.14
_exptl_crystal_size_min 0.04
_refine_diff_density_max 1.432
_refine_diff_density_min -2.069
_refine_diff_density_rms 0.176
_refine_ls_extinction_method none
_refine_ls_goodness_of_fit_ref 1.225
_refine_ls_hydrogen_treatment mixed
_refine_ls_matrix_type full
_refine_ls_number_parameters 432
_refine_ls_number_reflns 5042
_refine_ls_number_restraints 286
_refine_ls_restrained_S_all 1.207
_refine_ls_R_factor_all 0.1142
_refine_ls_R_factor_gt 0.0863
_refine_ls_shift/su_max 0.001
_refine_ls_shift/su_mean 0.000
_refine_ls_structure_factor_coef Fsqd
_refine_ls_weighting_details 'calc w=1/[\s^2^(Fo^2^)+(0.0217P)^2^+53.0465P] where P=(Fo^2^+2Fc^2^)/3'
_refine_ls_weighting_scheme calc
_refine_ls_wR_factor_gt 0.1717
_refine_ls_wR_factor_ref 0.1804
_reflns_number_gt 3790
_reflns_number_total 5042
_reflns_threshold_expression >2sigma(I)
_cod_data_source_file om300904b_si_001.cif
_cod_data_source_block a019
_cod_depositor_comments
;
The following automatic conversions were performed:

'_symmetry_cell_setting' value 'Monoclinic' changed to 'monoclinic'
according to /home/saulius/struct/CIF-dictionaries/cif_core.dic
dictionary named 'cif_core.dic' version 2.4.2 from
2011-04-26.

'_exptl_absorpt_correction_type' value 'Multi-scan'
changed to 'multi-scan' according to
/home/saulius/struct/CIF-dictionaries/cif_core.dic dictionary named
'cif_core.dic' version 2.4.2 from 2011-04-26.

Automatic conversion script
Id: cif_fix_values 1891 2012-01-12 08:04:46Z andrius 

The following automatic conversions were performed:

'_exptl_crystal_density_meas' value 'Not Measured' was changed to '?'
- the value is perceived as not measured.

Automatic conversion script
Id: cif_fix_values 3008 2015-01-20 13:52:24Z robertas 
;
_cod_original_cell_volume 2861.1(5)
_cod_original_sg_symbol_H-M P2(1)/c
_cod_database_code 4080163

loop_
_symmetry_equiv_pos_as_xyz
'x, y, z'
'-x, y+1/2, -z+1/2'
'-x, -y, -z'
'x, -y-1/2, z-1/2'

loop_
_atom_site_label
_atom_site_type_symbol
_atom_site_fract_x
_atom_site_fract_y
_atom_site_fract_z
_atom_site_U_iso_or_equiv
_atom_site_adp_type
_atom_site_occupancy
_atom_site_symmetry_multiplicity
_atom_site_calc_flag
_atom_site_refinement_flags
_atom_site_disorder_assembly
_atom_site_disorder_group
Pt1 Pt 0.9175(5) 0.8495(3) 0.10293(16) 0.0392(7) Uani 0.50 1 d PD A 1
Pt1A Pt 0.0918(5) 0.1782(4) -0.11636(17) 0.0496(9) Uani 0.50 1 d P . 2
Se1 Se 1.10933(19) 0.94887(16) 0.15602(8) 0.0687(6) Uani 1 1 d . . .
P1 P 1.1012(5) 0.7601(5) 0.0654(2) 0.0795(18) Uani 1 1 d D . .
P2 P 0.7134(4) 0.9166(4) 0.14679(18) 0.0570(12) Uani 1 1 d D . .
C1 C 0.773(4) 0.759(3) 0.0644(11) 0.046(10) Uani 0.50 1 d PDU A 1
C2 C 0.690(3) 0.692(2) 0.0411(11) 0.034(6) Uani 0.50 1 d PDU A 1
C52 C 0.324(3) 0.357(2) -0.0667(11) 0.040(7) Uani 0.50 1 d PDU A 2
C51 C 0.238(3) 0.280(3) -0.0817(12) 0.041(8) Uani 0.50 1 d PDU A 2
C3 C 1.0937(19) 0.8961(15) 0.2205(7) 0.065(5) Uani 1 1 d U A .
C4 C 1.147(2) 0.9642(18) 0.2581(8) 0.077(6) Uani 1 1 d U . .
H4 H 1.1963 1.0352 0.2519 0.092 Uiso 1 1 calc R A .
C5 C 1.130(2) 0.932(2) 0.3036(9) 0.100(7) Uani 1 1 d U A .
H5 H 1.1657 0.9827 0.3285 0.120 Uiso 1 1 calc R . .
C6 C 1.061(3) 0.826(2) 0.3168(10) 0.115(8) Uani 1 1 d U . .
H6 H 1.0475 0.8044 0.3490 0.138 Uiso 1 1 calc R A .
C7 C 1.015(3) 0.758(2) 0.2773(10) 0.105(8) Uani 1 1 d U A .
H7 H 0.9699 0.6848 0.2829 0.126 Uiso 1 1 calc R . .
C8 C 1.031(2) 0.7906(19) 0.2317(9) 0.092(7) Uani 1 1 d U . .
H8 H 0.9991 0.7395 0.2064 0.110 Uiso 1 1 calc R A .
C9 C 1.217(2) 0.659(2) 0.0994(11) 0.058(9) Uani 0.60(4) 1 d PDU A 3
H9A H 1.3065 0.6369 0.0821 0.070 Uiso 0.60(4) 1 calc PR A 3
H9B H 1.2507 0.6912 0.1311 0.070 Uiso 0.60(4) 1 calc PR A 3
C10 C 1.114(3) 0.555(2) 0.1048(11) 0.062(10) Uani 0.60(4) 1 d PDU A 3
H10A H 1.0156 0.5824 0.1138 0.093 Uiso 0.60(4) 1 calc PR A 3
H10B H 1.1581 0.5036 0.1297 0.093 Uiso 0.60(4) 1 calc PR A 3
H10C H 1.1027 0.5133 0.0743 0.093 Uiso 0.60(4) 1 calc PR A 3
C9X C 1.152(9) 0.622(3) 0.0950(19) 0.10(2) Uani 0.40(4) 1 d PDU A 4
H9X1 H 1.0638 0.5712 0.0882 0.122 Uiso 0.40(4) 1 calc PR A 4
H9X2 H 1.2327 0.5895 0.0759 0.122 Uiso 0.40(4) 1 calc PR A 4
C10X C 1.204(7) 0.595(5) 0.1470(16) 0.11(2) Uani 0.40(4) 1 d PDU A 4
H10D H 1.1528 0.6474 0.1684 0.165 Uiso 0.40(4) 1 calc PR A 4
H10E H 1.3131 0.6067 0.1516 0.165 Uiso 0.40(4) 1 calc PR A 4
H10F H 1.1794 0.5146 0.1544 0.165 Uiso 0.40(4) 1 calc PR A 4
C11 C 1.251(2) 0.862(2) 0.0521(8) 0.088(6) Uani 1 1 d U A .
H11A H 1.3077 0.8819 0.0826 0.105 Uiso 1 1 calc R . .
H11B H 1.3218 0.8213 0.0318 0.105 Uiso 1 1 calc R . .
C12 C 1.203(3) 0.973(2) 0.0275(9) 0.114(9) Uani 1 1 d U . .
H12A H 1.1312 1.0133 0.0468 0.171 Uiso 1 1 calc R A .
H12B H 1.1545 0.9548 -0.0041 0.171 Uiso 1 1 calc R . .
H12C H 1.2908 1.0219 0.0237 0.171 Uiso 1 1 calc R . .
C13 C 1.0390(18) 0.7042(15) 0.0073(7) 0.069(5) Uani 1 1 d U A .
H13A H 0.9507 0.6537 0.0114 0.083 Uiso 1 1 calc R . .
H13B H 1.0042 0.7705 -0.0130 0.083 Uiso 1 1 calc R . .
C14 C 1.150(2) 0.6372(17) -0.0192(7) 0.083(6) Uani 1 1 d U . .
H14A H 1.1814 0.5684 -0.0006 0.124 Uiso 1 1 calc R A .
H14B H 1.2376 0.6860 -0.0241 0.124 Uiso 1 1 calc R . .
H14C H 1.1033 0.6131 -0.0503 0.124 Uiso 1 1 calc R . .
C15 C 0.7528(19) 1.0021(16) 0.2009(6) 0.064(5) Uani 1 1 d U A .
H15A H 0.7964 0.9503 0.2264 0.077 Uiso 1 1 calc R . .
H15B H 0.8298 1.0611 0.1944 0.077 Uiso 1 1 calc R . .
C16 C 0.617(2) 1.0636(18) 0.2195(7) 0.085(6) Uani 1 1 d U . .
H16A H 0.5757 1.1181 0.1952 0.128 Uiso 1 1 calc R A .
H16B H 0.6476 1.1061 0.2489 0.128 Uiso 1 1 calc R . .
H16C H 0.5402 1.0061 0.2264 0.128 Uiso 1 1 calc R . .
C17 C 0.571(2) 0.8099(16) 0.1616(7) 0.074(5) Uani 1 1 d U A .
H17A H 0.4894 0.8493 0.1777 0.088 Uiso 1 1 calc R . .
H17B H 0.5270 0.7741 0.1317 0.088 Uiso 1 1 calc R . .
C18 C 0.640(3) 0.7164(19) 0.1941(8) 0.098(7) Uani 1 1 d U . .
H18A H 0.7290 0.6842 0.1799 0.147 Uiso 1 1 calc R A .
H18B H 0.5663 0.6546 0.1980 0.147 Uiso 1 1 calc R . .
H18C H 0.6698 0.7500 0.2255 0.147 Uiso 1 1 calc R . .
C19 C 0.6133(17) 1.0147(15) 0.1038(6) 0.061(5) Uani 1 1 d U A .
H19A H 0.5917 0.9728 0.0732 0.073 Uiso 1 1 calc R . .
H19B H 0.5158 1.0367 0.1164 0.073 Uiso 1 1 calc R . .
C20 C 0.701(2) 1.1238(14) 0.0942(7) 0.072(5) Uani 1 1 d U . .
H20A H 0.7125 1.1705 0.1235 0.108 Uiso 1 1 calc R A .
H20B H 0.6475 1.1689 0.0688 0.108 Uiso 1 1 calc R . .
H20C H 0.8011 1.1026 0.0840 0.108 Uiso 1 1 calc R . .
C21 C 0.595(3) 0.608(2) 0.0134(9) 0.035(7) Uani 0.50 1 d PDU A -1
C22 C 0.581(4) 0.610(3) -0.0361(9) 0.045(9) Uani 0.50 1 d PDU A -1
C23 C 0.645(3) 0.701(2) -0.0606(10) 0.043(8) Uani 0.50 1 d PDU A -1
H23 H 0.7049 0.7572 -0.0432 0.051 Uiso 0.50 1 calc PR A -1
C24 C 0.624(4) 0.710(3) -0.1099(9) 0.052(10) Uani 0.50 1 d PDU A -1
H24 H 0.6641 0.7748 -0.1259 0.062 Uiso 0.50 1 calc PR A -1
C25 C 0.544(4) 0.625(2) -0.1363(10) 0.052(9) Uani 0.50 1 d PDU A -1
H25 H 0.5388 0.6272 -0.1703 0.063 Uiso 0.50 1 calc PR A -1
C26 C 0.473(4) 0.539(3) -0.1120(10) 0.045(9) Uani 0.50 1 d PDU A -1
H26 H 0.4103 0.4848 -0.1294 0.054 Uiso 0.50 1 calc PR A -1
C27 C 0.492(3) 0.529(2) -0.0623(10) 0.051(9) Uani 0.50 1 d PDU A -1
C28 C 0.425(3) 0.438(3) -0.0390(9) 0.045(9) Uani 0.50 1 d PDU A -1
C29 C 0.442(3) 0.430(2) 0.0108(9) 0.039(7) Uani 0.50 1 d PDU A -1
C30 C 0.377(3) 0.342(3) 0.0365(9) 0.039(8) Uani 0.50 1 d PDU A -1
H30 H 0.3202 0.2842 0.0191 0.047 Uiso 0.50 1 calc PR A -1
C31 C 0.389(3) 0.333(2) 0.0868(8) 0.043(8) Uani 0.50 1 d PDU A -1
C32 C 0.314(3) 0.247(2) 0.1112(9) 0.047(8) Uani 0.50 1 d PDU A -1
H32 H 0.2538 0.1922 0.0935 0.056 Uiso 0.50 1 calc PR A -1
C33 C 0.324(3) 0.241(2) 0.1606(9) 0.063(9) Uani 0.50 1 d PDU A -1
H33 H 0.2691 0.1852 0.1773 0.075 Uiso 0.50 1 calc PR A -1
C34 C 0.418(4) 0.320(3) 0.1850(10) 0.080(11) Uani 0.50 1 d PDU A -1
H34 H 0.4288 0.3160 0.2190 0.095 Uiso 0.50 1 calc PR A -1
C35 C 0.497(3) 0.404(2) 0.1617(9) 0.052(8) Uani 0.50 1 d PDU A -1
H35 H 0.5637 0.4548 0.1797 0.062 Uiso 0.50 1 calc PR A -1
C36 C 0.480(4) 0.416(3) 0.1121(8) 0.048(10) Uani 0.50 1 d PDU A -1
C37 C 0.546(3) 0.500(2) 0.0850(10) 0.040(8) Uani 0.50 1 d PDU A -1
H37 H 0.6094 0.5539 0.1022 0.048 Uiso 0.50 1 calc PR A -1
C38 C 0.530(4) 0.514(2) 0.0356(10) 0.045(9) Uani 0.50 1 d PDU A -1

loop_
_atom_site_aniso_label
_atom_site_aniso_U_11
_atom_site_aniso_U_22
_atom_site_aniso_U_33
_atom_site_aniso_U_23
_atom_site_aniso_U_13
_atom_site_aniso_U_12
Pt1 0.0256(8) 0.0273(14) 0.064(2) -0.0161(10) -0.0015(11) 0.0038(9)
Pt1A 0.0346(11) 0.043(2) 0.070(3) -0.0220(12) -0.0084(13) 0.0038(12)
Se1 0.0450(9) 0.0637(11) 0.0957(15) -0.0387(10) -0.0092(9) -0.0004(8)
P1 0.037(2) 0.087(4) 0.112(5) -0.056(3) -0.018(3) 0.024(2)
P2 0.038(2) 0.049(3) 0.084(4) -0.018(2) 0.001(2) 0.0066(18)
C1 0.063(17) 0.027(14) 0.049(17) 0.017(12) 0.018(14) 0.003(12)
C2 0.029(12) 0.025(12) 0.047(15) -0.007(11) 0.002(11) 0.012(10)
C52 0.039(13) 0.043(14) 0.037(14) -0.009(12) -0.006(11) -0.001(11)
C51 0.026(12) 0.043(15) 0.050(16) -0.012(13) -0.013(12) -0.010(11)
C3 0.063(10) 0.050(9) 0.079(12) -0.004(8) -0.022(8) 0.004(8)
C4 0.065(10) 0.078(11) 0.085(13) -0.014(10) -0.017(9) -0.001(9)
C5 0.090(13) 0.118(15) 0.089(14) 0.016(12) -0.020(11) -0.006(12)
C6 0.101(14) 0.119(15) 0.121(16) 0.021(13) -0.022(12) -0.002(13)
C7 0.092(13) 0.096(14) 0.122(16) 0.021(13) -0.034(12) 0.000(11)
C8 0.075(12) 0.075(12) 0.121(15) -0.003(11) -0.028(11) 0.012(10)
C9 0.035(13) 0.064(15) 0.078(17) 0.002(13) 0.011(11) 0.012(12)
C10 0.046(16) 0.07(2) 0.07(2) 0.004(15) 0.022(14) 0.030(14)
C9X 0.09(3) 0.11(3) 0.10(3) 0.001(19) -0.013(18) 0.006(19)
C10X 0.15(4) 0.11(3) 0.08(3) -0.03(3) 0.01(3) 0.06(3)
C11 0.062(10) 0.102(13) 0.099(13) -0.045(11) 0.006(10) -0.002(10)
C12 0.099(16) 0.14(2) 0.107(18) -0.060(16) 0.023(14) -0.019(15)
C13 0.044(8) 0.061(10) 0.100(12) -0.023(9) -0.013(8) 0.023(7)
C14 0.082(13) 0.078(13) 0.088(15) -0.018(11) 0.011(11) -0.004(11)
C15 0.063(10) 0.068(10) 0.061(11) -0.016(8) 0.001(8) 0.010(8)
C16 0.084(13) 0.094(14) 0.079(14) -0.043(11) 0.019(11) 0.025(11)
C17 0.072(11) 0.067(11) 0.082(12) -0.007(9) 0.010(9) 0.003(9)
C18 0.117(17) 0.081(14) 0.095(16) 0.014(12) -0.006(13) 0.001(13)
C19 0.045(8) 0.067(10) 0.071(11) -0.017(8) -0.002(8) 0.006(8)
C20 0.080(12) 0.047(10) 0.091(14) -0.008(9) 0.024(10) -0.002(9)
C21 0.026(12) 0.035(13) 0.040(15) -0.017(12) -0.013(12) 0.001(10)
C22 0.040(16) 0.040(16) 0.058(17) 0.007(14) 0.017(13) 0.008(13)
C23 0.040(14) 0.044(15) 0.043(16) -0.012(13) -0.001(13) 0.016(12)
C24 0.054(17) 0.051(16) 0.049(17) -0.004(14) -0.014(14) 0.007(14)
C25 0.054(16) 0.051(16) 0.049(16) -0.021(13) -0.013(14) 0.009(13)
C26 0.043(16) 0.042(16) 0.048(17) -0.017(13) -0.005(13) 0.008(13)
C27 0.046(15) 0.058(16) 0.048(16) -0.025(14) 0.000(14) 0.022(13)
C28 0.033(15) 0.054(17) 0.048(16) -0.012(14) -0.001(13) 0.015(14)
C29 0.026(12) 0.044(14) 0.048(16) -0.007(13) 0.006(12) 0.011(11)
C30 0.034(14) 0.034(15) 0.050(16) 0.004(13) 0.001(12) 0.005(13)
C31 0.045(14) 0.035(13) 0.050(16) 0.003(13) -0.004(13) 0.005(12)
C32 0.030(13) 0.052(15) 0.058(16) -0.007(12) -0.007(12) 0.001(12)
C33 0.064(16) 0.050(15) 0.074(17) 0.002(13) 0.006(14) 0.022(13)
C34 0.079(18) 0.074(18) 0.085(19) -0.011(15) 0.005(15) 0.009(15)
C35 0.050(15) 0.047(15) 0.058(16) 0.005(13) -0.005(13) -0.005(12)
C36 0.041(15) 0.048(17) 0.054(17) 0.005(14) 0.003(14) -0.003(13)
C37 0.033(13) 0.046(15) 0.042(16) -0.002(13) 0.001(13) 0.010(11)
C38 0.039(15) 0.034(15) 0.063(18) -0.007(13) 0.004(13) -0.001(12)

loop_
_atom_type_symbol
_atom_type_description
_atom_type_scat_dispersion_real
_atom_type_scat_dispersion_imag
_atom_type_scat_source
C C 0.0033 0.0016 'International Tables Vol C Tables 4.2.6.8 and 6.1.1.4'
H H 0.0000 0.0000 'International Tables Vol C Tables 4.2.6.8 and 6.1.1.4'
P P 0.1023 0.0942 'International Tables Vol C Tables 4.2.6.8 and 6.1.1.4'
Cl Cl 0.1484 0.1585 'International Tables Vol C Tables 4.2.6.8 and 6.1.1.4'
Pt Pt -1.7033 8.3905 'International Tables Vol C Tables 4.2.6.8 and 6.1.1.4'
Se Se -0.0929 2.2259 'International Tables Vol C Tables 4.2.6.8 and 6.1.1.4'

loop_
_geom_angle_atom_site_label_1
_geom_angle_atom_site_label_2
_geom_angle_atom_site_label_3
_geom_angle
_geom_angle_site_symmetry_1
_geom_angle_site_symmetry_3
C1 Pt1 P1 88.4(11) . .
C1 Pt1 P2 87.6(11) . .
P1 Pt1 P2 171.5(3) . .
C1 Pt1 Se1 174.7(9) . .
P1 Pt1 Se1 89.8(2) . .
P2 Pt1 Se1 93.6(2) . .
C51 Pt1A P2 88.5(10) . 3_665
C51 Pt1A P1 90.4(11) . 3_665
P2 Pt1A P1 163.4(3) 3_665 3_665
C51 Pt1A Se1 175.6(11) . 3_665
P2 Pt1A Se1 95.5(2) 3_665 3_665
P1 Pt1A Se1 85.25(19) 3_665 3_665
C3 Se1 Pt1 109.3(5) . .
C3 Se1 Pt1A 98.0(5) . 3_665
Pt1 Se1 Pt1A 11.56(12) . 3_665
C9 P1 C13 112.3(12) . .
C9 P1 C11 97.0(11) . .
C13 P1 C11 103.5(10) . .
C9 P1 C9X 23(2) . .
C13 P1 C9X 98.6(19) . .
C11 P1 C9X 119(3) . .
C9 P1 Pt1 117.6(10) . .
C13 P1 Pt1 113.1(5) . .
C11 P1 Pt1 111.3(7) . .
C9X P1 Pt1 111(2) . .
C9 P1 Pt1A 106.7(10) . 3_665
C13 P1 Pt1A 116.6(6) . 3_665
C11 P1 Pt1A 119.2(7) . 3_665
C9X P1 Pt1A 99(2) . 3_665
Pt1 P1 Pt1A 11.81(12) . 3_665
C15 P2 C17 106.0(9) . .
C15 P2 C19 105.7(8) . .
C17 P2 C19 104.2(8) . .
C15 P2 Pt1A 117.5(6) . 3_665
C17 P2 Pt1A 108.6(6) . 3_665
C19 P2 Pt1A 113.8(6) . 3_665
C15 P2 Pt1 119.3(6) . .
C17 P2 Pt1 117.3(6) . .
C19 P2 Pt1 102.6(6) . .
Pt1A P2 Pt1 12.09(12) 3_665 .
C2 C1 Pt1 174(3) . .
C1 C2 C21 178(3) . .
C51 C52 C28 168(4) . .
C52 C51 Pt1A 169(3) . .
C4 C3 C8 117(2) . .
C4 C3 Se1 119.9(15) . .
C8 C3 Se1 123.1(16) . .
C5 C4 C3 121(2) . .
C4 C5 C6 124(2) . .
C7 C6 C5 113(3) . .
C8 C7 C6 123(3) . .
C7 C8 C3 122(2) . .
C10 C9 P1 103.5(17) . .
C10X C9X P1 131(4) . .
C12 C11 P1 116.4(15) . .
C14 C13 P1 117.3(12) . .
C16 C15 P2 114.8(12) . .
C18 C17 P2 110.6(14) . .
C20 C19 P2 113.0(12) . .
C22 C21 C38 117(2) . .
C22 C21 C2 122(2) . .
C38 C21 C2 121(2) . .
C21 C22 C23 119(2) . .
C21 C22 C27 122(2) . .
C23 C22 C27 119(2) . .
C24 C23 C22 121(2) . .
C23 C24 C25 121(2) . .
C26 C25 C24 119(2) . .
C25 C26 C27 121(2) . .
C26 C27 C28 120(2) . .
C26 C27 C22 120(2) . .
C28 C27 C22 120(2) . .
C29 C28 C27 120(2) . .
C29 C28 C52 120(3) . .
C27 C28 C52 120(2) . .
C30 C29 C28 123(2) . .
C30 C29 C38 119(2) . .
C28 C29 C38 118(2) . .
C29 C30 C31 124(3) . .
C32 C31 C30 122(2) . .
C32 C31 C36 121(2) . .
C30 C31 C36 117(2) . .
C33 C32 C31 121(2) . .
C32 C33 C34 117(2) . .
C33 C34 C35 122(2) . .
C34 C35 C36 120(2) . .
C37 C36 C35 126(2) . .
C37 C36 C31 117(2) . .
C35 C36 C31 118(2) . .
C36 C37 C38 127(3) . .
C21 C38 C37 121(2) . .
C21 C38 C29 124(2) . .
C37 C38 C29 115(2) . .

loop_
_geom_bond_atom_site_label_1
_geom_bond_atom_site_label_2
_geom_bond_distance
_geom_bond_site_symmetry_2
Pt1 C1 1.93(3) .
Pt1 P1 2.248(6) .
Pt1 P2 2.383(6) .
Pt1 Se1 2.473(5) .
Pt1A C51 1.96(2) .
Pt1A P2 2.260(7) 3_665
Pt1A P1 2.407(7) 3_665
Pt1A Se1 2.517(5) 3_665
Se1 C3 1.916(19) .
Se1 Pt1A 2.517(5) 3_665
P1 C9 1.791(17) .
P1 C13 1.802(18) .
P1 C11 1.83(2) .
P1 C9X 1.84(2) .
P1 Pt1A 2.407(7) 3_665
P2 C15 1.821(16) .
P2 C17 1.830(19) .
P2 C19 1.838(17) .
P2 Pt1A 2.260(7) 3_665
C1 C2 1.23(3) .
C2 C21 1.47(3) .
C52 C51 1.23(3) .
C52 C28 1.48(3) .
C3 C4 1.37(2) .
C3 C8 1.38(3) .
C4 C5 1.34(3) .
C5 C6 1.42(3) .
C6 C7 1.40(3) .
C7 C8 1.35(3) .
C9 C10 1.514(19) .
C9X C10X 1.53(2) .
C11 C12 1.50(3) .
C13 C14 1.49(2) .
C15 C16 1.52(2) .
C17 C18 1.51(3) .
C19 C20 1.51(2) .
C21 C22 1.382(18) .
C21 C38 1.390(18) .
C22 C23 1.393(18) .
C22 C27 1.398(18) .
C23 C24 1.384(18) .
C24 C25 1.389(19) .
C25 C26 1.384(18) .
C26 C27 1.391(18) .
C27 C28 1.397(19) .
C28 C29 1.394(18) .
C29 C30 1.387(18) .
C29 C38 1.408(18) .
C30 C31 1.405(18) .
C31 C32 1.395(18) .
C31 C36 1.408(19) .
C32 C33 1.380(18) .
C33 C34 1.384(19) .
C34 C35 1.387(18) .
C35 C36 1.392(18) .
C36 C37 1.384(18) .
C37 C38 1.390(19) .
